data_7060883
loop_
_publ_author_name
'Xia, Ai-Bao'
'Li, Chen'
'Bai, Liang'
'Ge, Min-Tong'
'Wang, Ying'
'Qiu, Yuan-Rui'
'Xu, Dan-Qian'

_publ_section_title
;
 Base-controlled chemoselectivity: direct coupling of alcohols and
 acetonitriles to synthesise \a-alkylated arylacetonitriles or acetamides
;
_journal_name_full 'New Journal of Chemistry'
_journal_paper_doi 10.1039/D1NJ02243A
_journal_year 2021
_chemical_formula_moiety 'C19 H15 N'
_chemical_formula_sum 'C19 H15 N'
_chemical_formula_weight 257.32
_space_group_crystal_system orthorhombic
_space_group_IT_number 61
_space_group_name_Hall '-P 2ac 2ab'
_space_group_name_H-M_alt 'P b c a'
_atom_sites_solution_hydrogens geom
_atom_sites_solution_primary dual
_audit_block_doi 10.5517/ccdc.csd.cc26vgm5
_audit_creation_date 2020-12-02
_audit_creation_method
;
Olex2 1.2
(compiled 2018.05.29 svn.r3508 for OlexSys, GUI svn.r5506)
;
_audit_update_record
;
2020-12-18 deposited with the CCDC.	2021-07-26 downloaded from the CCDC.
;
_cell_angle_alpha 90
_cell_angle_beta 90
_cell_angle_gamma 90
_cell_formula_units_Z 8
_cell_length_a 6.7162(7)
_cell_length_b 7.9031(8)
_cell_length_c 53.511(5)
_cell_measurement_reflns_used 5546
_cell_measurement_temperature 208(2)
_cell_measurement_theta_max 54.925
_cell_measurement_theta_min 4.314
_cell_volume 2840.3(5)
_computing_cell_refinement 'SAINT v8.37A (Bruker, 2015)'
_computing_data_reduction 'SAINT v8.37A (Bruker, 2015)'
_computing_molecular_graphics 'Olex2 (Dolomanov et al., 2009)'
_computing_publication_material 'Olex2 (Dolomanov et al., 2009)'
_computing_structure_refinement 'ShelXL (Sheldrick, 2015)'
_computing_structure_solution 'ShelXT (Sheldrick, 2015)'
_diffrn_ambient_temperature 208.14
_diffrn_measured_fraction_theta_full 0.992
_diffrn_measured_fraction_theta_max 0.993
_diffrn_measurement_device_type 'Bruker APEX-II CCD'
_diffrn_measurement_method '\f and \w scans'
_diffrn_radiation_type GaK\a
_diffrn_radiation_wavelength 1.34139
_diffrn_reflns_av_R_equivalents 0.0313
_diffrn_reflns_av_unetI/netI 0.0323
_diffrn_reflns_Laue_measured_fraction_full 0.992
_diffrn_reflns_Laue_measured_fraction_max 0.993
_diffrn_reflns_limit_h_max 8
_diffrn_reflns_limit_h_min -4
_diffrn_reflns_limit_k_max 9
_diffrn_reflns_limit_k_min -6
_diffrn_reflns_limit_l_max 65
_diffrn_reflns_limit_l_min -42
_diffrn_reflns_number 9909
_diffrn_reflns_point_group_measured_fraction_full 0.992
_diffrn_reflns_point_group_measured_fraction_max 0.993
_diffrn_reflns_theta_full 53.594
_diffrn_reflns_theta_max 54.905
_diffrn_reflns_theta_min 4.313
_diffrn_standards_number 0
_exptl_absorpt_coefficient_mu 0.343
_exptl_absorpt_correction_T_max 0.7508
_exptl_absorpt_correction_T_min 0.6544
_exptl_absorpt_correction_type multi-scan
_exptl_absorpt_process_details
'SADABS-2016/2 (Bruker,2016/2) was used for absorption correction. wR2(int) was 0.1304 before and 0.0511 after correction. The Ratio of minimum to maximum transmission is 0.8716. The \l/2 correction factor is Not present.'
_exptl_crystal_colour colourless
_exptl_crystal_density_diffrn 1.204
_exptl_crystal_description block
_exptl_crystal_F_000 1088
_exptl_crystal_size_max 0.08
_exptl_crystal_size_mid 0.07
_exptl_crystal_size_min 0.05
_refine_diff_density_max 0.145
_refine_diff_density_min -0.183
_refine_diff_density_rms 0.036
_refine_ls_extinction_method none
_refine_ls_goodness_of_fit_ref 1.053
_refine_ls_hydrogen_treatment constr
_refine_ls_matrix_type full
_refine_ls_number_parameters 181
_refine_ls_number_reflns 2677
_refine_ls_number_restraints 0
_refine_ls_restrained_S_all 1.053
_refine_ls_R_factor_all 0.0580
_refine_ls_R_factor_gt 0.0428
_refine_ls_shift/su_max 0.002
_refine_ls_shift/su_mean 0.000
_refine_ls_structure_factor_coef Fsqd
_refine_ls_weighting_details 'w=1/[\s^2^(Fo^2^)+(0.0408P)^2^+0.8375P] where P=(Fo^2^+2Fc^2^)/3'
_refine_ls_weighting_scheme calc
_refine_ls_wR_factor_gt 0.0972
_refine_ls_wR_factor_ref 0.1065
_reflns_Friedel_coverage 0.000
_reflns_number_gt 2130
_reflns_number_total 2677
_reflns_threshold_expression 'I > 2\s(I)'
_cod_data_source_file d1nj02243a2.cif
_cod_data_source_block 2011307640_1_0m
_cod_database_code 7060883
_shelx_shelxl_version_number 2016/6
_shelx_space_group_comment
;
The symmetry employed for this shelxl refinement is uniquely defined
by the following loop, which should always be used as a source of
symmetry information in preference to the above space-group names.
They are only intended as comments.
;
_shelx_estimated_absorpt_t_max 0.983
_shelx_estimated_absorpt_t_min 0.973
_olex2_refinement_description
;
1. Fixed Uiso
 At 1.2 times of:
  All C(H) groups, All C(H,H) groups
2.a Ternary CH refined with riding coordinates:
 C11(H11)
2.b Secondary CH2 refined with riding coordinates:
 C13(H13A,H13B)
2.c Aromatic/amide H refined with riding coordinates:
 C1(H1), C2(H2), C4(H4), C5(H5), C6(H6), C7(H7), C9(H9), C15(H15), C16(H16),
 C17(H17), C18(H18), C19(H19)
;
_olex2_submission_special_instructions 'No special instructions were received'

loop_
_space_group_symop_operation_xyz
'x, y, z'
'-x+1/2, -y, z+1/2'
'-x, y+1/2, -z+1/2'
'x+1/2, -y+1/2, -z'
'-x, -y, -z'
'x-1/2, y, -z-1/2'
'x, -y-1/2, z-1/2'
'-x-1/2, y-1/2, z'

loop_
_atom_site_label
_atom_site_type_symbol
_atom_site_fract_x
_atom_site_fract_y
_atom_site_fract_z
_atom_site_U_iso_or_equiv
_atom_site_adp_type
_atom_site_occupancy
_atom_site_site_symmetry_order
_atom_site_calc_flag
_atom_site_refinement_flags_posn
_atom_site_refinement_flags_adp
_atom_site_refinement_flags_occupancy
_atom_site_disorder_assembly
_atom_site_disorder_group
N1 N 0.0650(2) 0.4572(2) 0.64534(3) 0.0536(4) Uani 1 1 d . . . . .
C1 C 0.6767(2) 0.48621(19) 0.59903(3) 0.0366(4) Uani 1 1 d . . . . .
H1 H 0.765735 0.550621 0.608683 0.044 Uiso 1 1 calc R . . . .
C2 C 0.7287(2) 0.4388(2) 0.57538(3) 0.0394(4) Uani 1 1 d . . . . .
H2 H 0.853389 0.470897 0.568976 0.047 Uiso 1 1 calc R . . . .
C3 C 0.5978(2) 0.34195(18) 0.56031(3) 0.0354(4) Uani 1 1 d . . . . .
C4 C 0.6461(3) 0.2912(2) 0.53570(3) 0.0463(4) Uani 1 1 d . . . . .
H4 H 0.769305 0.322628 0.528771 0.056 Uiso 1 1 calc R . . . .
C5 C 0.5158(3) 0.1970(2) 0.52188(3) 0.0511(5) Uani 1 1 d . . . . .
H5 H 0.550220 0.164055 0.505570 0.061 Uiso 1 1 calc R . . . .
C6 C 0.3311(3) 0.1493(2) 0.53185(3) 0.0467(4) Uani 1 1 d . . . . .
H6 H 0.242677 0.084185 0.522205 0.056 Uiso 1 1 calc R . . . .
C7 C 0.2792(3) 0.19682(19) 0.55551(3) 0.0399(4) Uani 1 1 d . . . . .
H7 H 0.154708 0.164523 0.561982 0.048 Uiso 1 1 calc R . . . .
C8 C 0.4104(2) 0.29413(18) 0.57040(3) 0.0328(3) Uani 1 1 d . . . . .
C9 C 0.3613(2) 0.34519(18) 0.59500(3) 0.0325(3) Uani 1 1 d . . . . .
H9 H 0.237591 0.313682 0.601757 0.039 Uiso 1 1 calc R . . . .
C10 C 0.4897(2) 0.43929(17) 0.60918(2) 0.0308(3) Uani 1 1 d . . . . .
C11 C 0.4437(2) 0.49196(18) 0.63592(3) 0.0317(3) Uani 1 1 d . . . . .
H11 H 0.481719 0.612209 0.637952 0.038 Uiso 1 1 calc R . . . .
C12 C 0.2301(2) 0.47592(19) 0.64125(3) 0.0361(4) Uani 1 1 d . . . . .
C13 C 0.5622(2) 0.38609(19) 0.65518(3) 0.0336(3) Uani 1 1 d . . . . .
H13A H 0.522484 0.267196 0.653688 0.040 Uiso 1 1 calc R . . . .
H13B H 0.704354 0.393510 0.651214 0.040 Uiso 1 1 calc R . . . .
C14 C 0.5305(2) 0.44295(18) 0.68180(3) 0.0316(3) Uani 1 1 d . . . . .
C15 C 0.3957(2) 0.3633(2) 0.69746(3) 0.0402(4) Uani 1 1 d . . . . .
H15 H 0.321095 0.271142 0.691487 0.048 Uiso 1 1 calc R . . . .
C16 C 0.3699(2) 0.4179(2) 0.72183(3) 0.0468(4) Uani 1 1 d . . . . .
H16 H 0.278221 0.362273 0.732262 0.056 Uiso 1 1 calc R . . . .
C17 C 0.4773(3) 0.5530(2) 0.73092(3) 0.0470(4) Uani 1 1 d . . . . .
H17 H 0.459503 0.589682 0.747477 0.056 Uiso 1 1 calc R . . . .
C18 C 0.6112(3) 0.6337(2) 0.71548(3) 0.0491(4) Uani 1 1 d . . . . .
H18 H 0.684731 0.726417 0.721476 0.059 Uiso 1 1 calc R . . . .
C19 C 0.6375(2) 0.5785(2) 0.69116(3) 0.0438(4) Uani 1 1 d . . . . .
H19 H 0.729864 0.633991 0.680819 0.053 Uiso 1 1 calc R . . . .

loop_
_atom_site_aniso_label
_atom_site_aniso_U_11
_atom_site_aniso_U_22
_atom_site_aniso_U_33
_atom_site_aniso_U_23
_atom_site_aniso_U_13
_atom_site_aniso_U_12
N1 0.0340(7) 0.0707(11) 0.0561(9) -0.0107(8) -0.0003(7) 0.0074(7)
C1 0.0380(8) 0.0372(8) 0.0346(8) -0.0011(7) -0.0015(7) -0.0074(7)
C2 0.0396(8) 0.0406(9) 0.0379(8) 0.0019(7) 0.0052(7) -0.0058(7)
C3 0.0447(8) 0.0316(8) 0.0300(8) 0.0023(6) 0.0005(7) -0.0006(7)
C4 0.0597(10) 0.0441(9) 0.0350(9) 0.0009(7) 0.0082(8) -0.0010(8)
C5 0.0785(13) 0.0448(10) 0.0301(8) -0.0042(7) 0.0026(9) -0.0001(9)
C6 0.0659(11) 0.0391(9) 0.0350(9) -0.0031(7) -0.0111(8) -0.0031(8)
C7 0.0492(9) 0.0345(8) 0.0360(8) 0.0010(7) -0.0069(7) -0.0037(7)
C8 0.0407(8) 0.0286(7) 0.0293(7) 0.0022(6) -0.0037(6) 0.0000(6)
C9 0.0342(7) 0.0316(8) 0.0315(8) 0.0021(6) -0.0010(6) -0.0020(6)
C10 0.0345(7) 0.0285(7) 0.0294(7) 0.0016(6) -0.0012(6) 0.0008(6)
C11 0.0327(7) 0.0310(7) 0.0314(8) -0.0019(6) -0.0007(6) -0.0007(6)
C12 0.0376(8) 0.0388(8) 0.0319(8) -0.0044(7) -0.0047(7) 0.0080(7)
C13 0.0298(7) 0.0389(8) 0.0322(8) 0.0002(6) -0.0017(6) 0.0021(7)
C14 0.0271(7) 0.0366(8) 0.0312(8) 0.0018(6) -0.0027(6) 0.0019(6)
C15 0.0392(8) 0.0443(9) 0.0372(9) 0.0035(7) 0.0020(7) -0.0059(7)
C16 0.0464(9) 0.0572(11) 0.0368(9) 0.0071(8) 0.0096(8) -0.0040(9)
C17 0.0522(10) 0.0608(11) 0.0280(8) -0.0011(8) 0.0008(7) 0.0084(9)
C18 0.0560(10) 0.0530(10) 0.0382(9) -0.0056(8) -0.0050(8) -0.0108(9)
C19 0.0445(9) 0.0534(10) 0.0336(8) 0.0018(7) 0.0019(7) -0.0137(8)

loop_
_atom_type_symbol
_atom_type_description
_atom_type_scat_dispersion_real
_atom_type_scat_dispersion_imag
_atom_type_scat_source
C C 0.0148 0.0070 'International Tables Vol C Tables 4.2.6.8 and 6.1.1.4'
H H 0.0000 0.0000 'International Tables Vol C Tables 4.2.6.8 and 6.1.1.4'
N N 0.0253 0.0136 'International Tables Vol C Tables 4.2.6.8 and 6.1.1.4'

loop_
_geom_angle_atom_site_label_1
_geom_angle_atom_site_label_2
_geom_angle_atom_site_label_3
_geom_angle
_geom_angle_site_symmetry_1
_geom_angle_site_symmetry_3
_geom_angle_publ_flag
C2 C1 H1 119.7 . . ?
C2 C1 C10 120.64(14) . . ?
C10 C1 H1 119.7 . . ?
C1 C2 H2 119.4 . . ?
C1 C2 C3 121.14(14) . . ?
C3 C2 H2 119.4 . . ?
C2 C3 C8 118.48(13) . . ?
C4 C3 C2 122.72(15) . . ?
C4 C3 C8 118.80(14) . . ?
C3 C4 H4 119.6 . . ?
C5 C4 C3 120.75(16) . . ?
C5 C4 H4 119.6 . . ?
C4 C5 H5 119.7 . . ?
C4 C5 C6 120.52(15) . . ?
C6 C5 H5 119.7 . . ?
C5 C6 H6 119.9 . . ?
C7 C6 C5 120.29(16) . . ?
C7 C6 H6 119.9 . . ?
C6 C7 H7 119.6 . . ?
C6 C7 C8 120.81(16) . . ?
C8 C7 H7 119.6 . . ?
C7 C8 C3 118.83(14) . . ?
C9 C8 C3 118.93(13) . . ?
C9 C8 C7 122.24(14) . . ?
C8 C9 H9 119.2 . . ?
C10 C9 C8 121.59(14) . . ?
C10 C9 H9 119.2 . . ?
C1 C10 C11 117.93(13) . . ?
C9 C10 C1 119.22(13) . . ?
C9 C10 C11 122.82(13) . . ?
C10 C11 H11 108.3 . . ?
C10 C11 C13 111.96(11) . . ?
C12 C11 C10 110.94(12) . . ?
C12 C11 H11 108.3 . . ?
C12 C11 C13 109.04(12) . . ?
C13 C11 H11 108.3 . . ?
N1 C12 C11 177.51(17) . . ?
C11 C13 H13A 108.9 . . ?
C11 C13 H13B 108.9 . . ?
H13A C13 H13B 107.7 . . ?
C14 C13 C11 113.28(12) . . ?
C14 C13 H13A 108.9 . . ?
C14 C13 H13B 108.9 . . ?
C15 C14 C13 121.88(14) . . ?
C19 C14 C13 119.94(13) . . ?
C19 C14 C15 118.18(14) . . ?
C14 C15 H15 119.7 . . ?
C16 C15 C14 120.68(15) . . ?
C16 C15 H15 119.7 . . ?
C15 C16 H16 119.7 . . ?
C17 C16 C15 120.56(15) . . ?
C17 C16 H16 119.7 . . ?
C16 C17 H17 120.4 . . ?
C16 C17 C18 119.30(15) . . ?
C18 C17 H17 120.4 . . ?
C17 C18 H18 120.0 . . ?
C17 C18 C19 120.07(16) . . ?
C19 C18 H18 120.0 . . ?
C14 C19 H19 119.4 . . ?
C18 C19 C14 121.21(15) . . ?
C18 C19 H19 119.4 . . ?

loop_
_geom_bond_atom_site_label_1
_geom_bond_atom_site_label_2
_geom_bond_distance
_geom_bond_site_symmetry_2
_geom_bond_publ_flag
N1 C12 1.140(2) . ?
C1 H1 0.9400 . ?
C1 C2 1.366(2) . ?
C1 C10 1.417(2) . ?
C2 H2 0.9400 . ?
C2 C3 1.417(2) . ?
C3 C4 1.414(2) . ?
C3 C8 1.421(2) . ?
C4 H4 0.9400 . ?
C4 C5 1.366(2) . ?
C5 H5 0.9400 . ?
C5 C6 1.402(2) . ?
C6 H6 0.9400 . ?
C6 C7 1.366(2) . ?
C7 H7 0.9400 . ?
C7 C8 1.415(2) . ?
C8 C9 1.4154(19) . ?
C9 H9 0.9400 . ?
C9 C10 1.3683(19) . ?
C10 C11 1.5221(19) . ?
C11 H11 0.9900 . ?
C11 C12 1.468(2) . ?
C11 C13 1.5476(19) . ?
C13 H13A 0.9800 . ?
C13 H13B 0.9800 . ?
C13 C14 1.5086(19) . ?
C14 C15 1.385(2) . ?
C14 C19 1.384(2) . ?
C15 H15 0.9400 . ?
C15 C16 1.384(2) . ?
C16 H16 0.9400 . ?
C16 C17 1.377(2) . ?
C17 H17 0.9400 . ?
C17 C18 1.377(2) . ?
C18 H18 0.9400 . ?
C18 C19 1.384(2) . ?
C19 H19 0.9400 . ?
